data_2022002
loop_
_publ_author_name
'Politeo, Nives'
'Pisa\<ci\'c, Mateja'
'\/Dakovi\'c, Marijana'
'Sokol, Vesna'
'Kukovec, Boris-Marko'

_publ_section_title
;
 Synthesis and crystal structure of a 6-chloronicotinate salt of a
 one-dimensional cationic nickel(II) coordination polymer with
 4,4&#x2032;-bipyridine
;
_journal_coeditor_code HB7900
_journal_issue 5
_journal_name_full 'Acta Crystallographica Section E Crystallographic Communications'
_journal_page_first 599
_journal_paper_doi 10.1107/S2056989020004193
_journal_volume 76
_journal_year 2020
_chemical_formula_iupac '[Ni (C10 H8 N2) (H2 O)4] (C6 H3 Cl N O2)2, 4H2 O'
_chemical_formula_moiety 'C10 H16 N2 Ni O4 2+, 2(C6 H3 Cl N O2 -), 4(H2 O)'
_chemical_formula_sum 'C22 H30 Cl2 N4 Ni O12'
_chemical_formula_weight 672.11
_chemical_name_systematic
'<i>catena</i>-Poly[[[tetraaquanickel(II)]-\m-4,4'-bipyridine-\k^2^<i>N</i>:<i>N</i>']  bis(6-chloronicotinate) tetrahydrate]'
_space_group_crystal_system monoclinic
_space_group_IT_number 14
_space_group_name_Hall '-P 2yn'
_space_group_name_H-M_alt 'P 1 21/n 1'
_atom_sites_solution_hydrogens mixed
_atom_sites_solution_primary dual
_audit_creation_method SHELXL-2018/3
_cell_angle_alpha 90
_cell_angle_beta 95.184(2)
_cell_angle_gamma 90
_cell_formula_units_Z 2
_cell_length_a 10.7997(3)
_cell_length_b 11.2319(2)
_cell_length_c 12.0225(3)
_cell_measurement_reflns_used 6296
_cell_measurement_temperature 296(2)
_cell_measurement_theta_max 32.2040
_cell_measurement_theta_min 4.3810
_cell_volume 1452.38(6)
_computing_cell_refinement
;
CrysAlisPro  (Rigaku OD, 2018)
;
_computing_data_collection
;
CrysAlisPro  (Rigaku OD, 2018)
;
_computing_data_reduction
;
CrysAlisPro  (Rigaku OD, 2018)
;
_computing_molecular_graphics
;
MERCURY (Macrae <i>et al.</i>,  2020)
;
_computing_publication_material
;
<i>SHELXL2018/3</i> (Sheldrick, 2015<i>b</i>)
;
_computing_structure_refinement
;
<i>SHELXL2018/3</i> (Sheldrick, 2015<i>b</i>)
;
_computing_structure_solution
;
SHELXT (Sheldrick, 2015<i>a</i>)
;
_diffrn_ambient_temperature 296(2)
_diffrn_measured_fraction_theta_full 0.995
_diffrn_measured_fraction_theta_max 0.995
_diffrn_measurement_device_type 'Oxford Diffraction Xcalibur2 diffractometer with Sapphire 3 CCD detector'
_diffrn_measurement_method \w-scan
_diffrn_radiation_type MoK\a
_diffrn_radiation_wavelength 0.71073
_diffrn_reflns_av_R_equivalents 0.0251
_diffrn_reflns_av_unetI/netI 0.0196
_diffrn_reflns_limit_h_max 12
_diffrn_reflns_limit_h_min -12
_diffrn_reflns_limit_k_max 13
_diffrn_reflns_limit_k_min -13
_diffrn_reflns_limit_l_max 14
_diffrn_reflns_limit_l_min -14
_diffrn_reflns_number 11778
_diffrn_reflns_theta_full 24.995
_diffrn_reflns_theta_max 24.995
_diffrn_reflns_theta_min 4.201
_exptl_absorpt_coefficient_mu 0.918
_exptl_absorpt_correction_T_max 1.00000
_exptl_absorpt_correction_T_min 0.92743
_exptl_absorpt_correction_type multi-scan
_exptl_absorpt_process_details
;
(CrysAlisPro; Rigaku OD, 2018)
;
_exptl_crystal_colour light-green
_exptl_crystal_density_diffrn 1.537
_exptl_crystal_description prism
_exptl_crystal_F_000 696
_exptl_crystal_size_max 0.24
_exptl_crystal_size_mid 0.18
_exptl_crystal_size_min 0.16
_refine_diff_density_max 0.231
_refine_diff_density_min -0.229
_refine_ls_extinction_method none
_refine_ls_goodness_of_fit_ref 1.069
_refine_ls_hydrogen_treatment mixed
_refine_ls_matrix_type full
_refine_ls_number_parameters 211
_refine_ls_number_reflns 2541
_refine_ls_number_restraints 12
_refine_ls_restrained_S_all 1.067
_refine_ls_R_factor_all 0.0376
_refine_ls_R_factor_gt 0.0285
_refine_ls_shift/su_max 0.000
_refine_ls_shift/su_mean 0.000
_refine_ls_structure_factor_coef Fsqd
_refine_ls_weighting_details 'w=1/[\s^2^(Fo^2^)+(0.0367P)^2^+0.3591P] where P=(Fo^2^+2Fc^2^)/3'
_refine_ls_weighting_scheme calc
_refine_ls_wR_factor_gt 0.0695
_refine_ls_wR_factor_ref 0.0738
_reflns_number_gt 2144
_reflns_number_total 2541
_reflns_threshold_expression 'I > 2\s(I)'
_cod_data_source_file hb7900sup1.cif
_cod_data_source_block I
_cod_original_sg_symbol_H-M 'P 21/n'
_cod_database_code 2022002
_shelx_space_group_comment
;
The symmetry employed for this shelxl refinement is uniquely defined
by the following loop, which should always be used as a source of
symmetry information in preference to the above space-group names.
They are only intended as comments.
;

loop_
_space_group_symop_operation_xyz
'x, y, z'
'-x+1/2, y+1/2, -z+1/2'
'-x, -y, -z'
'x-1/2, -y-1/2, z-1/2'

loop_
_atom_site_type_symbol
_atom_site_label
_atom_site_fract_x
_atom_site_fract_y
_atom_site_fract_z
_atom_site_U_iso_or_equiv
_atom_site_adp_type
_atom_site_calc_flag
_atom_site_occupancy
_atom_site_disorder_assembly
_atom_site_disorder_group
Ni Ni1 0.500000 0.500000 0.500000 0.02724(12) Uani d 1 . .
Cl Cl1 0.14959(7) -0.20644(6) 0.64253(6) 0.0683(2) Uani d 1 . .
N N1 0.49579(14) 0.68437(13) 0.49747(12) 0.0302(4) Uani d 1 . .
N N2 0.14853(18) 0.02547(18) 0.65643(15) 0.0489(5) Uani d 1 . .
O O1 0.63069(14) 0.50565(11) 0.63625(12) 0.0365(3) Uani d 1 . .
H H11 0.6796(16) 0.5604(14) 0.6359(19) 0.044 Uiso d 1 . .
H H12 0.6766(17) 0.4477(13) 0.6434(18) 0.044 Uiso d 1 . .
O O2 0.35666(14) 0.50182(12) 0.60512(12) 0.0381(3) Uani d 1 . .
H H21 0.363(2) 0.5067(18) 0.6729(8) 0.046 Uiso d 1 . .
H H22 0.2918(13) 0.4706(19) 0.5828(17) 0.046 Uiso d 1 . .
O O3 0.21575(15) 0.29848(13) 0.36561(13) 0.0513(4) Uani d 1 . .
O O4 0.15477(15) 0.36711(14) 0.52437(14) 0.0577(5) Uani d 1 . .
O O5 0.77684(18) 0.31004(15) 0.67043(15) 0.0578(5) Uani d 1 . .
H H51 0.765(2) 0.280(2) 0.7309(13) 0.069 Uiso d 1 . .
H H52 0.8451(14) 0.341(2) 0.670(2) 0.069 Uiso d 1 . .
O O6 -0.02489(19) 0.4641(2) 0.64545(15) 0.0691(5) Uani d 1 . .
H H61 0.027(2) 0.434(2) 0.608(2) 0.083 Uiso d 1 . .
H H62 -0.063(2) 0.511(2) 0.604(2) 0.083 Uiso d 1 . .
C C1 0.5043(2) 0.74728(16) 0.40446(16) 0.0366(5) Uani d 1 . .
H H1 0.509493 0.706173 0.337893 0.044 Uiso calc 1 . .
C C2 0.5057(2) 0.86964(16) 0.40158(16) 0.0368(5) Uani d 1 . .
H H2 0.511821 0.909144 0.334314 0.044 Uiso calc 1 . .
C C3 0.49798(17) 0.93401(15) 0.49898(15) 0.0280(4) Uani d 1 . .
C C4 0.48697(19) 0.86865(16) 0.59518(16) 0.0361(5) Uani d 1 . .
H H4 0.480202 0.907506 0.662667 0.043 Uiso calc 1 . .
C C5 0.48605(19) 0.74622(15) 0.59102(16) 0.0359(5) Uani d 1 . .
H H5 0.478228 0.704445 0.656807 0.043 Uiso calc 1 . .
C C6 0.1538(2) 0.1347(2) 0.61298(18) 0.0456(5) Uani d 1 . .
H H6 0.147862 0.199385 0.660541 0.055 Uiso calc 1 . .
C C7 0.16748(18) 0.15756(17) 0.50216(16) 0.0356(5) Uani d 1 . .
C C8 0.1733(2) 0.06049(18) 0.43203(17) 0.0414(5) Uani d 1 . .
H H8 0.180909 0.072105 0.356359 0.050 Uiso calc 1 . .
C C9 0.1679(2) -0.05304(19) 0.47386(18) 0.0439(5) Uani d 1 . .
H H9 0.172347 -0.119476 0.428227 0.053 Uiso calc 1 . .
C C10 0.1557(2) -0.06397(19) 0.58621(18) 0.0429(5) Uani d 1 . .
C C11 0.17917(18) 0.28366(18) 0.46017(19) 0.0419(5) Uani d 1 . .

loop_
_atom_site_aniso_label
_atom_site_aniso_U_11
_atom_site_aniso_U_22
_atom_site_aniso_U_33
_atom_site_aniso_U_12
_atom_site_aniso_U_13
_atom_site_aniso_U_23
Ni1 0.0411(2) 0.01267(17) 0.02797(19) -0.00048(13) 0.00315(14) 0.00009(12)
Cl1 0.0830(5) 0.0554(4) 0.0687(4) 0.0079(3) 0.0195(4) 0.0253(3)
N1 0.0420(9) 0.0166(7) 0.0319(8) 0.0007(6) 0.0030(7) -0.0009(6)
N2 0.0538(12) 0.0589(12) 0.0347(10) -0.0021(9) 0.0074(9) 0.0018(9)
O1 0.0476(9) 0.0236(7) 0.0370(8) -0.0015(6) -0.0024(7) 0.0019(6)
O2 0.0462(9) 0.0351(8) 0.0340(7) -0.0063(6) 0.0083(7) -0.0039(6)
O3 0.0695(11) 0.0353(8) 0.0500(10) -0.0096(7) 0.0104(8) -0.0005(7)
O4 0.0557(10) 0.0410(9) 0.0795(12) -0.0068(7) 0.0228(9) -0.0210(8)
O5 0.0731(13) 0.0458(10) 0.0537(10) 0.0071(8) 0.0020(10) 0.0065(8)
O6 0.0751(14) 0.0873(14) 0.0481(10) 0.0270(10) 0.0226(10) 0.0193(9)
C1 0.0597(14) 0.0203(9) 0.0305(10) -0.0001(8) 0.0075(10) -0.0023(8)
C2 0.0601(14) 0.0186(9) 0.0325(11) -0.0011(8) 0.0082(10) 0.0023(8)
C3 0.0325(10) 0.0169(9) 0.0346(10) 0.0011(7) 0.0023(8) 0.0008(7)
C4 0.0578(13) 0.0201(9) 0.0308(10) 0.0006(8) 0.0061(9) -0.0036(8)
C5 0.0570(13) 0.0190(9) 0.0321(11) -0.0002(8) 0.0057(9) 0.0042(8)
C6 0.0457(13) 0.0504(14) 0.0410(12) -0.0061(10) 0.0055(10) -0.0107(10)
C7 0.0318(11) 0.0374(11) 0.0376(11) -0.0035(8) 0.0039(9) -0.0055(9)
C8 0.0526(14) 0.0384(12) 0.0340(11) -0.0028(10) 0.0081(10) -0.0004(9)
C9 0.0543(14) 0.0353(11) 0.0432(13) 0.0000(10) 0.0094(11) -0.0036(10)
C10 0.0408(13) 0.0447(13) 0.0440(13) 0.0027(9) 0.0080(10) 0.0089(10)
C11 0.0326(12) 0.0358(11) 0.0570(14) -0.0041(9) 0.0032(10) -0.0103(10)

loop_
_atom_type_symbol
_atom_type_description
_atom_type_scat_dispersion_real
_atom_type_scat_dispersion_imag
_atom_type_scat_source
C C 0.0033 0.0016 'International Tables Vol C Tables 4.2.6.8 and 6.1.1.4'
H H 0.0000 0.0000 'International Tables Vol C Tables 4.2.6.8 and 6.1.1.4'
Ni Ni 0.3393 1.1124 'International Tables Vol C Tables 4.2.6.8 and 6.1.1.4'
N N 0.0061 0.0033 'International Tables Vol C Tables 4.2.6.8 and 6.1.1.4'
O O 0.0106 0.0060 'International Tables Vol C Tables 4.2.6.8 and 6.1.1.4'
Cl Cl 0.1484 0.1585 'International Tables Vol C Tables 4.2.6.8 and 6.1.1.4'

loop_
_geom_angle_atom_site_label_1
_geom_angle_atom_site_label_2
_geom_angle_atom_site_label_3
_geom_angle_site_symmetry_1
_geom_angle_site_symmetry_3
_geom_angle
_geom_angle_publ_flag
O1 Ni1 O1 3_666 . 180.0 ?
O1 Ni1 N1 3_666 3_666 89.62(6) ?
O1 Ni1 N1 . 3_666 90.37(6) ?
O1 Ni1 N1 3_666 . 90.38(6) ?
O1 Ni1 N1 . . 89.62(6) ?
N1 Ni1 N1 3_666 . 180.0 ?
O1 Ni1 O2 3_666 3_666 90.61(6) ?
O1 Ni1 O2 . 3_666 89.39(6) ?
N1 Ni1 O2 3_666 3_666 89.00(5) ?
N1 Ni1 O2 . 3_666 91.00(5) ?
O1 Ni1 O2 3_666 . 89.39(6) ?
O1 Ni1 O2 . . 90.61(6) ?
N1 Ni1 O2 3_666 . 91.00(5) ?
N1 Ni1 O2 . . 89.00(5) ?
O2 Ni1 O2 3_666 . 180.0 ?
C1 N1 C5 . . 116.61(16) ?
C1 N1 Ni1 . . 122.63(12) ?
C5 N1 Ni1 . . 120.76(12) ?
C10 N2 C6 . . 116.23(18) ?
Ni1 O1 H11 . . 114.7(16) ?
Ni1 O1 H12 . . 115.0(16) ?
H11 O1 H12 . . 102(2) ?
Ni1 O2 H21 . . 127.6(17) ?
Ni1 O2 H22 . . 117.6(16) ?
H21 O2 H22 . . 111(2) ?
H51 O5 H52 . . 113(3) ?
H61 O6 H62 . . 105(3) ?
N1 C1 C2 . . 123.56(17) ?
N1 C1 H1 . . 118.2 ?
C2 C1 H1 . . 118.2 ?
C1 C2 C3 . . 119.92(17) ?
C1 C2 H2 . . 120.0 ?
C3 C2 H2 . . 120.0 ?
C4 C3 C2 . . 116.48(16) ?
C4 C3 C3 . 3_676 121.39(19) ?
C2 C3 C3 . 3_676 122.13(19) ?
C5 C4 C3 . . 120.04(17) ?
C5 C4 H4 . . 120.0 ?
C3 C4 H4 . . 120.0 ?
N1 C5 C4 . . 123.37(17) ?
N1 C5 H5 . . 118.3 ?
C4 C5 H5 . . 118.3 ?
N2 C6 C7 . . 124.1(2) ?
N2 C6 H6 . . 117.9 ?
C7 C6 H6 . . 117.9 ?
C6 C7 C8 . . 117.23(19) ?
C6 C7 C11 . . 121.10(18) ?
C8 C7 C11 . . 121.65(18) ?
C9 C8 C7 . . 120.18(19) ?
C9 C8 H8 . . 119.9 ?
C7 C8 H8 . . 119.9 ?
C8 C9 C10 . . 117.0(2) ?
C8 C9 H9 . . 121.5 ?
C10 C9 H9 . . 121.5 ?
N2 C10 C9 . . 125.3(2) ?
N2 C10 Cl1 . . 116.40(16) ?
C9 C10 Cl1 . . 118.34(17) ?
O3 C11 O4 . . 124.1(2) ?
O3 C11 C7 . . 118.15(17) ?
O4 C11 C7 . . 117.69(19) ?

loop_
_geom_bond_atom_site_label_1
_geom_bond_atom_site_label_2
_geom_bond_site_symmetry_2
_geom_bond_distance
_geom_bond_publ_flag
Ni1 O1 3_666 2.0643(15) ?
Ni1 O1 . 2.0643(15) ?
Ni1 N1 3_666 2.0715(14) ?
Ni1 N1 . 2.0715(14) ?
Ni1 O2 3_666 2.0850(13) ?
Ni1 O2 . 2.0850(13) ?
Cl1 C10 . 1.741(2) ?
N1 C1 . 1.333(2) ?
N1 C5 . 1.334(2) ?
N2 C10 . 1.319(3) ?
N2 C6 . 1.337(3) ?
O1 H11 . 0.811(9) ?
O1 H12 . 0.818(9) ?
O2 H21 . 0.813(9) ?
O2 H22 . 0.807(10) ?
O3 C11 . 1.248(2) ?
O4 C11 . 1.257(2) ?
O5 H51 . 0.822(10) ?
O5 H52 . 0.815(10) ?
O6 H61 . 0.818(10) ?
O6 H62 . 0.813(10) ?
C1 C2 . 1.375(3) ?
C1 H1 . 0.9300 ?
C2 C3 . 1.385(2) ?
C2 H2 . 0.9300 ?
C3 C4 . 1.384(2) ?
C3 C3 3_676 1.483(3) ?
C4 C5 . 1.376(3) ?
C4 H4 . 0.9300 ?
C5 H5 . 0.9300 ?
C6 C7 . 1.378(3) ?
C6 H6 . 0.9300 ?
C7 C8 . 1.383(3) ?
C7 C11 . 1.513(3) ?
C8 C9 . 1.374(3) ?
C8 H8 . 0.9300 ?
C9 C10 . 1.375(3) ?
C9 H9 . 0.9300 ?

loop_
_geom_hbond_atom_site_label_D
_geom_hbond_atom_site_label_H
_geom_hbond_atom_site_label_A
_geom_hbond_site_symmetry_A
_geom_hbond_distance_DH
_geom_hbond_distance_HA
_geom_hbond_distance_DA
_geom_hbond_angle_DHA
_geom_hbond_publ_flag
O1 H11 O3 3_666 0.811(9) 1.948(10) 2.756(2) 175(2) yes
O1 H12 O5 . 0.818(9) 1.898(10) 2.715(2) 175(2) yes
O2 H21 N2 2_556 0.813(9) 2.078(11) 2.885(2) 172(2) yes
O2 H22 O4 . 0.807(10) 1.961(11) 2.757(2) 169(2) yes
O5 H51 O3 4_666 0.822(10) 1.959(10) 2.776(2) 172(3) yes
O5 H52 O6 1_655 0.815(10) 2.013(13) 2.790(3) 160(3) yes
O6 H61 O4 . 0.818(10) 1.936(10) 2.753(2) 177(3) yes
O6 H62 O4 3_566 0.813(10) 2.226(11) 3.035(3) 174(3) yes
C4 H4 O6 2_556 0.93 2.40 3.288(3) 160 yes
C9 H9 O5 3_656 0.93 2.53 3.447(3) 169 yes

loop_
_geom_torsion_atom_site_label_1
_geom_torsion_atom_site_label_2
_geom_torsion_atom_site_label_3
_geom_torsion_atom_site_label_4
_geom_torsion_site_symmetry_1
_geom_torsion_site_symmetry_2
_geom_torsion_site_symmetry_3
_geom_torsion_site_symmetry_4
_geom_torsion
_geom_torsion_publ_flag
C5 N1 C1 C2 . . . . 1.2(3) ?
Ni1 N1 C1 C2 . . . . -177.83(16) ?
N1 C1 C2 C3 . . . . 0.0(3) ?
C1 C2 C3 C4 . . . . -1.1(3) ?
C1 C2 C3 C3 . . . 3_676 178.6(2) ?
C2 C3 C4 C5 . . . . 1.0(3) ?
C3 C3 C4 C5 3_676 . . . -178.7(2) ?
C1 N1 C5 C4 . . . . -1.3(3) ?
Ni1 N1 C5 C4 . . . . 177.75(16) ?
C3 C4 C5 N1 . . . . 0.2(3) ?
C10 N2 C6 C7 . . . . -0.8(3) ?
N2 C6 C7 C8 . . . . 1.4(3) ?
N2 C6 C7 C11 . . . . -176.9(2) ?
C6 C7 C8 C9 . . . . -1.2(3) ?
C11 C7 C8 C9 . . . . 177.10(19) ?
C7 C8 C9 C10 . . . . 0.5(3) ?
C6 N2 C10 C9 . . . . 0.0(3) ?
C6 N2 C10 Cl1 . . . . 179.70(16) ?
C8 C9 C10 N2 . . . . 0.1(3) ?
C8 C9 C10 Cl1 . . . . -179.55(16) ?
C6 C7 C11 O3 . . . . 166.0(2) ?
C8 C7 C11 O3 . . . . -12.3(3) ?
C6 C7 C11 O4 . . . . -12.0(3) ?
C8 C7 C11 O4 . . . . 169.7(2) ?

_cod_database_fobs_code 2022002
